data_7000685
loop_
_publ_author_name
'Kong, Xiang-Jian'
'Zhuang, Gui-Lin'
'Ren, Yan-Ping'
'Long, La-Sheng'
'Huang, Rong-Bin'
'Zheng, Lan-Sun'

_publ_section_title
;
 In situ cyclodehydration of iminodiacetic acid into
 2,5-diketopiperazine-1,4-diacetate in lanthanide-based coordination
 polymers
;
_journal_issue 10
_journal_name_full 'Dalton Transactions'
_journal_page_first 1707
_journal_page_last 1709
_journal_paper_doi 10.1039/b819792j
_journal_year 2009
_chemical_formula_sum 'C12 H12 N2 O16 Yb2'
_chemical_formula_weight 786.32
_chemical_name_systematic
;
?
;
_space_group_IT_number 2
_symmetry_cell_setting triclinic
_symmetry_space_group_name_Hall '-P 1'
_symmetry_space_group_name_H-M 'P -1'
_atom_sites_solution_hydrogens geom
_atom_sites_solution_primary direct
_atom_sites_solution_secondary difmap
_audit_creation_method SHELXL-97
_cell_angle_alpha 95.798(3)
_cell_angle_beta 109.928(3)
_cell_angle_gamma 93.594(3)
_cell_formula_units_Z 1
_cell_length_a 6.6649(15)
_cell_length_b 7.7808(17)
_cell_length_c 9.076(2)
_cell_measurement_reflns_used 3400
_cell_measurement_temperature 298(2)
_cell_measurement_theta_max 28.220
_cell_measurement_theta_min 2.408
_cell_volume 437.84(17)
_computing_cell_refinement 'SHELXTL-Plus (Sheldrick, 1990)'
_computing_data_collection 'SHELXTL-Plus (Sheldrick, 1990)'
_computing_data_reduction 'SHELXTL-Plus (Sheldrick, 1990)'
_computing_molecular_graphics 'SHELXTL V.5.0 (Sheldrick, 1997)'
_computing_publication_material 'SHELXL-97 (Sheldrick, 1997)'
_computing_structure_refinement 'SHELXL-97 (Sheldrick, 1997)'
_computing_structure_solution 'SHELXS-97 (Sheldrick, 1990)'
_diffrn_ambient_temperature 298(2)
_diffrn_measured_fraction_theta_full 0.968
_diffrn_measured_fraction_theta_max 0.968
_diffrn_measurement_device_type 'Bruker Smart Apex CCD area detector'
_diffrn_measurement_method 'phi and omega scans'
_diffrn_radiation_monochromator graphite
_diffrn_radiation_source 'fine-focus sealed tube'
_diffrn_radiation_type MoK\a
_diffrn_radiation_wavelength 0.71073
_diffrn_reflns_av_R_equivalents 0.0219
_diffrn_reflns_av_sigmaI/netI 0.0294
_diffrn_reflns_limit_h_max 8
_diffrn_reflns_limit_h_min -8
_diffrn_reflns_limit_k_max 9
_diffrn_reflns_limit_k_min -9
_diffrn_reflns_limit_l_max 11
_diffrn_reflns_limit_l_min -11
_diffrn_reflns_number 3318
_diffrn_reflns_theta_full 26.00
_diffrn_reflns_theta_max 26.00
_diffrn_reflns_theta_min 2.41
_exptl_absorpt_coefficient_mu 10.713
_exptl_absorpt_correction_T_max 0.7394
_exptl_absorpt_correction_T_min 0.3596
_exptl_absorpt_correction_type multi-scan
_exptl_absorpt_process_details '(SADABS; Bruker, 2001)'
_exptl_crystal_colour colorless
_exptl_crystal_density_diffrn 2.982
_exptl_crystal_density_meas ?
_exptl_crystal_density_method .
_exptl_crystal_description block
_exptl_crystal_F_000 366
_exptl_crystal_size_max 0.12
_exptl_crystal_size_mid 0.10
_exptl_crystal_size_min 0.03
_refine_diff_density_max 0.955
_refine_diff_density_min -1.258
_refine_diff_density_rms 0.152
_refine_ls_extinction_method none
_refine_ls_goodness_of_fit_ref 1.040
_refine_ls_hydrogen_treatment constr
_refine_ls_matrix_type full
_refine_ls_number_parameters 145
_refine_ls_number_reflns 1664
_refine_ls_number_restraints 0
_refine_ls_restrained_S_all 1.040
_refine_ls_R_factor_all 0.0207
_refine_ls_R_factor_gt 0.0206
_refine_ls_shift/su_max 0.006
_refine_ls_shift/su_mean 0.000
_refine_ls_structure_factor_coef Fsqd
_refine_ls_weighting_details 'calc w=1/[\s^2^(Fo^2^)+(0.0321P)^2^+0.8514P] where P=(Fo^2^+2Fc^2^)/3'
_refine_ls_weighting_scheme calc
_refine_ls_wR_factor_gt 0.0538
_refine_ls_wR_factor_ref 0.0539
_reflns_number_gt 1659
_reflns_number_total 1664
_reflns_threshold_expression >2sigma(I)
_cod_data_source_file b819792j.txt
_cod_data_source_block complex_4
_cod_original_cell_volume 437.83(17)
_cod_original_sg_symbol_H-M p-1
_cod_database_code 7000685

loop_
_symmetry_equiv_pos_as_xyz
'x, y, z'
'-x, -y, -z'

loop_
_atom_site_label
_atom_site_type_symbol
_atom_site_fract_x
_atom_site_fract_y
_atom_site_fract_z
_atom_site_U_iso_or_equiv
_atom_site_adp_type
_atom_site_occupancy
_atom_site_symmetry_multiplicity
_atom_site_calc_flag
_atom_site_refinement_flags
_atom_site_disorder_assembly
_atom_site_disorder_group
Yb1 Yb 0.383087(17) 0.768855(14) 0.216466(13) 0.01387(4) Uani 1 1 d . . .
O1 O 0.7161(4) 0.4231(3) 0.6391(3) 0.0358(6) Uani 1 1 d . . .
O2 O 0.7460(4) 1.0402(3) 0.6453(3) 0.0254(6) Uani 1 1 d . . .
O3 O 0.6698(4) 0.8471(4) 0.4334(3) 0.0310(7) Uani 1 1 d . . .
O4 O 0.7202(4) 1.0083(3) -0.0613(3) 0.0247(5) Uani 1 1 d . . .
O5 O 0.6629(4) 0.8744(3) 0.1297(3) 0.0263(6) Uani 1 1 d . . .
O6 O 0.7047(4) 0.3647(3) 0.0459(3) 0.0268(6) Uani 1 1 d . . .
O7 O 0.5829(4) 0.5332(3) 0.2051(3) 0.0240(6) Uani 1 1 d . . .
C1 C 0.8470(5) 0.4651(4) 0.5752(4) 0.0243(7) Uani 1 1 d . . .
C2 C 1.0909(6) 0.6765(4) 0.5217(5) 0.0295(8) Uani 1 1 d . . .
H2A H 1.2200 0.7297 0.6062 0.035 Uiso 1 1 calc R . .
H2B H 1.0351 0.7649 0.4550 0.035 Uiso 1 1 calc R . .
C3 C 0.8771(6) 0.7675(4) 0.6823(4) 0.0259(8) Uani 1 1 d . . .
H3A H 1.0067 0.8295 0.7602 0.031 Uiso 1 1 calc R . .
H3B H 0.7904 0.7199 0.7383 0.031 Uiso 1 1 calc R . .
C4 C 0.7531(5) 0.8938(4) 0.5772(4) 0.0175(7) Uani 1 1 d . . .
C5 C 0.6103(5) 0.9656(4) 0.0199(4) 0.0187(7) Uani 1 1 d . . .
C6 C 0.5842(5) 0.4704(4) 0.0738(4) 0.0191(7) Uani 1 1 d . . .
N1 N 0.9347(4) 0.6256(4) 0.5913(3) 0.0217(6) Uani 1 1 d . . .
O1W O 0.0084(4) 0.7096(4) 0.0947(3) 0.0371(7) Uani 1 1 d . . .
H1WA H -0.0468 0.6103 0.1001 0.045 Uiso 1 1 d R . .
H1WB H -0.0558 0.7917 0.1238 0.045 Uiso 1 1 d R . .

loop_
_atom_site_aniso_label
_atom_site_aniso_U_11
_atom_site_aniso_U_22
_atom_site_aniso_U_33
_atom_site_aniso_U_23
_atom_site_aniso_U_13
_atom_site_aniso_U_12
Yb1 0.01765(6) 0.01313(7) 0.01359(6) 0.00079(5) 0.00863(5) 0.00528(5)
O1 0.0484(11) 0.0241(12) 0.0587(13) 0.0170(11) 0.0439(10) 0.0153(10)
O2 0.0362(11) 0.0188(11) 0.0277(11) 0.0003(9) 0.0191(9) 0.0095(10)
O3 0.0310(12) 0.0386(14) 0.0186(11) -0.0046(11) 0.0036(10) 0.0115(11)
O4 0.0278(10) 0.0260(11) 0.0324(11) 0.0114(9) 0.0224(8) 0.0105(9)
O5 0.0204(10) 0.0328(12) 0.0309(11) 0.0192(10) 0.0105(9) 0.0086(10)
O6 0.0264(10) 0.0312(12) 0.0208(11) -0.0056(10) 0.0059(9) 0.0157(10)
O7 0.0355(11) 0.0227(11) 0.0168(10) 0.0012(9) 0.0118(9) 0.0120(10)
C1 0.0302(14) 0.0234(15) 0.0320(15) 0.0138(13) 0.0221(12) 0.0144(13)
C2 0.0399(16) 0.0140(14) 0.0487(18) 0.0074(14) 0.0320(14) 0.0073(13)
C3 0.0426(17) 0.0207(16) 0.0214(13) 0.0025(12) 0.0182(12) 0.0156(15)
C4 0.0167(12) 0.0164(14) 0.0217(13) -0.0003(12) 0.0100(11) 0.0063(11)
C5 0.0170(13) 0.0180(14) 0.0208(14) -0.0003(12) 0.0067(11) 0.0041(12)
C6 0.0239(14) 0.0150(14) 0.0187(13) -0.0013(12) 0.0089(12) 0.0026(12)
N1 0.0321(12) 0.0172(12) 0.0274(12) 0.0069(10) 0.0220(10) 0.0150(11)
O1W 0.0248(11) 0.0385(15) 0.0490(15) -0.0098(13) 0.0193(11) -0.0013(11)

loop_
_atom_type_symbol
_atom_type_description
_atom_type_scat_dispersion_real
_atom_type_scat_dispersion_imag
_atom_type_scat_source
C C 0.0033 0.0016 'International Tables Vol C Tables 4.2.6.8 and 6.1.1.4'
H H 0.0000 0.0000 'International Tables Vol C Tables 4.2.6.8 and 6.1.1.4'
N N 0.0061 0.0033 'International Tables Vol C Tables 4.2.6.8 and 6.1.1.4'
O O 0.0106 0.0060 'International Tables Vol C Tables 4.2.6.8 and 6.1.1.4'
Yb Yb -0.3850 5.5486 'International Tables Vol C Tables 4.2.6.8 and 6.1.1.4'

loop_
_geom_angle_atom_site_label_1
_geom_angle_atom_site_label_2
_geom_angle_atom_site_label_3
_geom_angle
_geom_angle_site_symmetry_1
_geom_angle_site_symmetry_3
_geom_angle_publ_flag
O3 Yb1 O2 78.75(9) . 2_676 ?
O3 Yb1 O1 85.28(10) . 2_666 ?
O2 Yb1 O1 82.91(9) 2_676 2_666 ?
O3 Yb1 O4 113.78(9) . 2_675 ?
O2 Yb1 O4 74.12(9) 2_676 2_675 ?
O1 Yb1 O4 145.85(9) 2_666 2_675 ?
O3 Yb1 O7 79.64(9) . . ?
O2 Yb1 O7 150.23(8) 2_676 . ?
O1 Yb1 O7 75.12(9) 2_666 . ?
O4 Yb1 O7 133.99(9) 2_675 . ?
O3 Yb1 O1W 149.76(10) . . ?
O2 Yb1 O1W 76.30(9) 2_676 . ?
O1 Yb1 O1W 74.97(10) 2_666 . ?
O4 Yb1 O1W 75.25(10) 2_675 . ?
O7 Yb1 O1W 115.88(9) . . ?
O3 Yb1 O6 139.60(9) . 2_665 ?
O2 Yb1 O6 138.84(8) 2_676 2_665 ?
O1 Yb1 O6 109.20(10) 2_666 2_665 ?
O4 Yb1 O6 75.24(9) 2_675 2_665 ?
O7 Yb1 O6 68.84(8) . 2_665 ?
O1W Yb1 O6 69.79(9) . 2_665 ?
O3 Yb1 O5 73.72(9) . . ?
O2 Yb1 O5 117.96(9) 2_676 . ?
O1 Yb1 O5 145.66(9) 2_666 . ?
O4 Yb1 O5 68.48(8) 2_675 . ?
O7 Yb1 O5 74.59(9) . . ?
O1W Yb1 O5 133.82(9) . . ?
O6 Yb1 O5 74.01(9) 2_665 . ?
O3 Yb1 C5 107.04(9) . 2_675 ?
O2 Yb1 C5 91.15(9) 2_676 2_675 ?
O1 Yb1 C5 165.08(8) 2_666 2_675 ?
O4 Yb1 C5 20.63(9) 2_675 2_675 ?
O7 Yb1 C5 114.72(9) . 2_675 ?
O1W Yb1 C5 90.35(10) . 2_675 ?
O6 Yb1 C5 66.95(9) 2_665 2_675 ?
O5 Yb1 C5 48.71(8) . 2_675 ?
O3 Yb1 C6 95.67(9) . . ?
O2 Yb1 C6 170.43(9) 2_676 . ?
O1 Yb1 C6 88.92(9) 2_666 . ?
O4 Yb1 C6 115.39(9) 2_675 . ?
O7 Yb1 C6 20.44(8) . . ?
O1W Yb1 C6 106.43(9) . . ?
O6 Yb1 C6 49.05(8) 2_665 . ?
O5 Yb1 C6 67.06(9) . . ?
C5 Yb1 C6 97.96(9) 2_675 . ?
O3 Yb1 C6 120.84(9) . 2_665 ?
O2 Yb1 C6 159.38(8) 2_676 2_665 ?
O1 Yb1 C6 103.77(9) 2_666 2_665 ?
O4 Yb1 C6 90.70(9) 2_675 2_665 ?
O7 Yb1 C6 48.95(8) . 2_665 ?
O1W Yb1 C6 86.51(9) . 2_665 ?
O6 Yb1 C6 20.54(8) 2_665 2_665 ?
O5 Yb1 C6 66.81(9) . 2_665 ?
C5 Yb1 C6 77.47(9) 2_675 2_665 ?
C6 Yb1 C6 28.75(11) . 2_665 ?
O3 Yb1 C5 89.81(9) . . ?
O2 Yb1 C5 110.02(9) 2_676 . ?
O1 Yb1 C5 165.03(9) 2_666 . ?
O4 Yb1 C5 48.57(8) 2_675 . ?
O7 Yb1 C5 90.10(9) . . ?
O1W Yb1 C5 114.64(9) . . ?
O6 Yb1 C5 66.36(9) 2_665 . ?
O5 Yb1 C5 20.77(8) . . ?
C5 Yb1 C5 28.25(11) 2_675 . ?
C6 Yb1 C5 77.49(9) . . ?
C6 Yb1 C5 66.84(9) 2_665 . ?
C1 O1 Yb1 146.5(2) . 2_666 ?
C4 O2 Yb1 154.6(2) . 2_676 ?
C4 O3 Yb1 151.3(2) . . ?
C5 O4 Yb1 118.5(2) . 2_675 ?
C5 O5 Yb1 116.4(2) . . ?
C6 O6 Yb1 118.03(19) . 2_665 ?
C6 O7 Yb1 118.4(2) . . ?
O1 C1 N1 123.0(3) . . ?
O1 C1 C2 117.7(3) . 2_766 ?
N1 C1 C2 119.3(3) . 2_766 ?
N1 C2 C1 116.7(3) . 2_766 ?
N1 C2 H2A 108.1 . . ?
C1 C2 H2A 108.1 2_766 . ?
N1 C2 H2B 108.1 . . ?
C1 C2 H2B 108.1 2_766 . ?
H2A C2 H2B 107.3 . . ?
N1 C3 C4 111.9(3) . . ?
N1 C3 H3A 109.2 . . ?
C4 C3 H3A 109.2 . . ?
N1 C3 H3B 109.2 . . ?
C4 C3 H3B 109.2 . . ?
H3A C3 H3B 107.9 . . ?
O3 C4 O2 125.0(3) . . ?
O3 C4 C3 118.9(3) . . ?
O2 C4 C3 116.1(3) . . ?
O5 C5 O4 126.6(3) . . ?
O5 C5 C5 117.1(4) . 2_675 ?
O4 C5 C5 116.3(4) . 2_675 ?
O5 C5 Yb1 163.7(2) . 2_675 ?
O4 C5 Yb1 40.86(16) . 2_675 ?
C5 C5 Yb1 76.4(3) 2_675 2_675 ?
O5 C5 Yb1 42.82(16) . . ?
O4 C5 Yb1 165.5(2) . . ?
C5 C5 Yb1 75.3(3) 2_675 . ?
Yb1 C5 Yb1 151.75(11) 2_675 . ?
O7 C6 O6 127.7(3) . . ?
O7 C6 C6 116.4(4) . 2_665 ?
O6 C6 C6 115.9(4) . 2_665 ?
O7 C6 Yb1 41.18(16) . . ?
O6 C6 Yb1 165.9(2) . . ?
C6 C6 Yb1 76.0(2) 2_665 . ?
O7 C6 Yb1 166.0(2) . 2_665 ?
O6 C6 Yb1 41.44(15) . 2_665 ?
C6 C6 Yb1 75.2(2) 2_665 2_665 ?
Yb1 C6 Yb1 151.25(11) . 2_665 ?
C1 N1 C2 123.9(3) . . ?
C1 N1 C3 121.3(3) . . ?
C2 N1 C3 114.8(3) . . ?
Yb1 O1W H1WA 117.0 . . ?
Yb1 O1W H1WB 110.8 . . ?
H1WA O1W H1WB 111.9 . . ?

loop_
_geom_bond_atom_site_label_1
_geom_bond_atom_site_label_2
_geom_bond_distance
_geom_bond_site_symmetry_2
_geom_bond_publ_flag
Yb1 O3 2.224(2) . ?
Yb1 O2 2.246(2) 2_676 ?
Yb1 O1 2.292(3) 2_666 ?
Yb1 O4 2.333(2) 2_675 ?
Yb1 O7 2.347(2) . ?
Yb1 O1W 2.354(2) . ?
Yb1 O6 2.359(2) 2_665 ?
Yb1 O5 2.390(3) . ?
Yb1 C5 3.134(4) 2_675 ?
Yb1 C6 3.136(3) . ?
Yb1 C6 3.147(3) 2_665 ?
Yb1 C5 3.150(4) . ?
O1 C1 1.245(5) . ?
O1 Yb1 2.292(3) 2_666 ?
O2 C4 1.251(4) . ?
O2 Yb1 2.246(2) 2_676 ?
O3 C4 1.236(4) . ?
O4 C5 1.257(4) . ?
O4 Yb1 2.333(2) 2_675 ?
O5 C5 1.247(4) . ?
O6 C6 1.251(4) . ?
O6 Yb1 2.359(2) 2_665 ?
O7 C6 1.245(4) . ?
C1 N1 1.317(4) . ?
C1 C2 1.506(5) 2_766 ?
C2 N1 1.445(5) . ?
C2 C1 1.506(5) 2_766 ?
C2 H2A 0.9700 . ?
C2 H2B 0.9700 . ?
C3 N1 1.461(4) . ?
C3 C4 1.521(5) . ?
C3 H3A 0.9700 . ?
C3 H3B 0.9700 . ?
C5 C5 1.534(6) 2_675 ?
C5 Yb1 3.134(4) 2_675 ?
C6 C6 1.560(6) 2_665 ?
C6 Yb1 3.147(3) 2_665 ?
O1W H1WA 0.8484 . ?
O1W H1WB 0.8593 . ?

loop_
_geom_hbond_atom_site_label_D
_geom_hbond_atom_site_label_H
_geom_hbond_atom_site_label_A
_geom_hbond_distance_DH
_geom_hbond_distance_HA
_geom_hbond_distance_DA
_geom_hbond_angle_DHA
_geom_hbond_site_symmetry_A
O1W H1WB O5 0.86 2.04 2.799(4) 147.6 1_455
O1W H1WB O4 0.86 2.66 3.235(4) 125.6 1_455
O1W H1WA O6 0.85 2.34 3.157(4) 160.5 1_455
